data_2203410
loop_
_publ_author_name
'Zhang, Shu-Sheng'
'Meng, Xiang-Tao'
'Li, Xue-Mei'
'Wang, Wei'

_publ_section_title
;
 4-Amino-3-(phenoxymethyl)-1<i>H</i>-1,2,4-triazole-5(4<i>H</i>)-thione
;
_journal_issue 4
_journal_name_full 'Acta Crystallographica Section E'
_journal_page_first o595
_journal_page_last o596
_journal_paper_doi 10.1107/S1600536804006075
_journal_volume 60
_journal_year 2004
_chemical_formula_iupac 'C9 H10 N4 O S'
_chemical_formula_moiety 'C9 H10 N4 O S'
_chemical_formula_sum 'C9 H10 N4 O S'
_chemical_formula_weight 222.27
_chemical_name_systematic
;
4-Amino-3-(phenoxymethyl)-1H-1,2,4-triazole-5(4H)-thione
;
_space_group_IT_number 14
_symmetry_cell_setting monoclinic
_symmetry_space_group_name_Hall '-P 2ybc'
_symmetry_space_group_name_H-M 'P 1 21/c 1'
_atom_sites_solution_hydrogens geom
_atom_sites_solution_primary direct
_atom_sites_solution_secondary difmap
_audit_creation_method SHELXL97
_cell_angle_alpha 90.00
_cell_angle_beta 100.69(3)
_cell_angle_gamma 90.00
_cell_formula_units_Z 4
_cell_length_a 11.251(2)
_cell_length_b 6.0066(12)
_cell_length_c 15.148(3)
_cell_measurement_reflns_used 1851
_cell_measurement_temperature 293(2)
_cell_measurement_theta_max 24.96
_cell_measurement_theta_min 1.61
_cell_volume 1005.9(3)
_computing_cell_refinement 'SAINT (Siemens, 1996)'
_computing_data_collection 'SMART (Siemens, 1996)'
_computing_data_reduction SAINT
_computing_molecular_graphics SHELXTL
_computing_publication_material 'SHELXTL, PARST (Nardelli, 1995) and PLATON (Spek, 2003)'
_computing_structure_refinement SHELXTL
_computing_structure_solution 'SHELXTL (Sheldrick, 1997)'
_diffrn_ambient_temperature 293(2)
_diffrn_detector_area_resol_mean 8.33
_diffrn_measured_fraction_theta_full 1.000
_diffrn_measured_fraction_theta_max 1.000
_diffrn_measurement_device_type 'Bruker SMART 1000 CCD area-detector'
_diffrn_measurement_method \w
_diffrn_radiation_monochromator graphite
_diffrn_radiation_source 'fine-focus sealed tube'
_diffrn_radiation_type MoK\a
_diffrn_radiation_wavelength 0.71073
_diffrn_reflns_av_R_equivalents 0.0082
_diffrn_reflns_av_sigmaI/netI 0.0344
_diffrn_reflns_limit_h_max 0
_diffrn_reflns_limit_h_min -13
_diffrn_reflns_limit_k_max 0
_diffrn_reflns_limit_k_min -7
_diffrn_reflns_limit_l_max 17
_diffrn_reflns_limit_l_min -17
_diffrn_reflns_number 1851
_diffrn_reflns_theta_full 24.96
_diffrn_reflns_theta_max 24.96
_diffrn_reflns_theta_min 1.84
_diffrn_standards_decay_% 0
_diffrn_standards_interval_count 0
_diffrn_standards_number 0
_exptl_absorpt_coefficient_mu 0.299
_exptl_absorpt_correction_T_max 0.948
_exptl_absorpt_correction_T_min 0.905
_exptl_absorpt_correction_type empirical
_exptl_absorpt_process_details '(SADABS; Sheldrick, 1996)'
_exptl_crystal_colour colourless
_exptl_crystal_density_diffrn 1.468
_exptl_crystal_density_meas ?
_exptl_crystal_density_method .
_exptl_crystal_description block
_exptl_crystal_F_000 464
_exptl_crystal_size_max 0.34
_exptl_crystal_size_mid 0.22
_exptl_crystal_size_min 0.18
_refine_diff_density_max 0.239
_refine_diff_density_min -0.336
_refine_ls_extinction_method none
_refine_ls_goodness_of_fit_ref 1.085
_refine_ls_hydrogen_treatment refall
_refine_ls_matrix_type full
_refine_ls_number_parameters 176
_refine_ls_number_reflns 1756
_refine_ls_number_restraints 0
_refine_ls_restrained_S_all 1.085
_refine_ls_R_factor_all 0.0433
_refine_ls_R_factor_gt 0.0367
_refine_ls_shift/su_max 0.000
_refine_ls_shift/su_mean 0.000
_refine_ls_structure_factor_coef Fsqd
_refine_ls_weighting_details 'calc w = 1/[\s^2^(Fo^2^)+(0.0443P)^2^+0.5065P] where P = (Fo^2^+2Fc^2^)/3'
_refine_ls_weighting_scheme calc
_refine_ls_wR_factor_gt 0.0948
_refine_ls_wR_factor_ref 0.1020
_reflns_number_gt 1559
_reflns_number_total 1756
_reflns_threshold_expression I>2\s(I)
_cod_data_source_file cv6278.cif
_cod_data_source_block I
_cod_depositor_comments
;
The following automatic conversions were performed:
'_symmetry_cell_setting' value 'Monoclinic' changed to 'monoclinic'
according to '/home/saulius/struct/CIF-dictionaries/cif_core.dic'
dictionary named 'cif_core.dic' version 2.4.1 from 2010-06-29.

Automatic conversion script
Id: cif_fix_enum 1527 2010-12-29 10:47:43Z saulius 

The following automatic conversions were performed:

'_symmetry_cell_setting' value 'Monoclinic' changed to 'monoclinic'
according to /home/saulius/struct/CIF-dictionaries/cif_core.dic
dictionary named 'cif_core.dic' version 2.4.1 from 2010-06-29.

Automatic conversion script
Id: cif_fix_values 1715 2011-07-08 13:25:40Z adriana 
;
_cod_original_cell_volume 1006.0(3)
_cod_original_sg_symbol_H-M 'P 21/c'
_cod_database_code 2203410

loop_
_symmetry_equiv_pos_as_xyz
'x, y, z'
'-x, y+1/2, -z+1/2'
'-x, -y, -z'
'x, -y-1/2, z-1/2'

loop_
_atom_site_label
_atom_site_fract_x
_atom_site_fract_y
_atom_site_fract_z
_atom_site_U_iso_or_equiv
_atom_site_adp_type
_atom_site_calc_flag
_atom_site_occupancy
_atom_site_type_symbol
S1 0.44849(4) 0.22809(10) 0.34679(3) 0.0450(2) Uani d 1 S
O1 0.91129(13) 0.6925(2) 0.55677(9) 0.0416(4) Uani d 1 O
N1 0.65091(13) 0.3424(3) 0.46802(10) 0.0302(4) Uani d 1 N
N2 0.69674(15) 0.6795(3) 0.42885(11) 0.0381(4) Uani d 1 N
N3 0.59228(14) 0.5988(3) 0.37450(11) 0.0374(4) Uani d 1 N
N4 0.66734(19) 0.1453(3) 0.51793(13) 0.0448(5) Uani d 1 N
C1 0.56361(15) 0.3916(3) 0.39519(11) 0.0308(4) Uani d 1 C
C2 0.72924(16) 0.5189(3) 0.48508(12) 0.0303(4) Uani d 1 C
C3 0.83521(18) 0.5067(4) 0.55991(14) 0.0365(5) Uani d 1 C
C4 1.01627(16) 0.6953(3) 0.62120(12) 0.0323(4) Uani d 1 C
C5 1.09012(19) 0.8812(4) 0.61997(13) 0.0394(5) Uani d 1 C
C6 1.19749(18) 0.8969(4) 0.68163(14) 0.0429(5) Uani d 1 C
C7 1.23254(18) 0.7310(4) 0.74386(14) 0.0407(5) Uani d 1 C
C8 1.15797(18) 0.5485(4) 0.74515(14) 0.0434(5) Uani d 1 C
C9 1.04953(18) 0.5295(3) 0.68399(14) 0.0388(5) Uani d 1 C
H1N3 0.561(2) 0.666(4) 0.3237(16) 0.048(6) Uiso d 1 H
H3B 0.809(2) 0.500(4) 0.6151(16) 0.048(6) Uiso d 1 H
H5 1.066(2) 0.995(4) 0.5784(16) 0.053(7) Uiso d 1 H
H8 1.179(2) 0.435(4) 0.7898(16) 0.054(7) Uiso d 1 H
H9 1.006(2) 0.405(4) 0.6865(15) 0.049(6) Uiso d 1 H
H3A 0.874(2) 0.373(4) 0.5539(14) 0.043(6) Uiso d 1 H
H7 1.308(2) 0.745(4) 0.7869(15) 0.046(6) Uiso d 1 H
H6 1.246(2) 1.023(4) 0.6807(17) 0.059(7) Uiso d 1 H
H2N4 0.678(2) 0.037(5) 0.4831(17) 0.054(7) Uiso d 1 H
H1N4 0.597(3) 0.114(6) 0.541(2) 0.088(10) Uiso d 1 H

loop_
_atom_site_aniso_label
_atom_site_aniso_U_11
_atom_site_aniso_U_22
_atom_site_aniso_U_33
_atom_site_aniso_U_12
_atom_site_aniso_U_13
_atom_site_aniso_U_23
S1 0.0355(3) 0.0556(4) 0.0401(3) -0.0173(2) -0.0028(2) 0.0015(2)
O1 0.0367(7) 0.0396(8) 0.0423(8) -0.0136(6) -0.0087(6) 0.0087(6)
N1 0.0312(8) 0.0277(8) 0.0305(8) -0.0048(6) 0.0023(6) 0.0008(6)
N2 0.0366(9) 0.0343(9) 0.0401(9) -0.0069(7) -0.0010(7) 0.0038(7)
N3 0.0326(8) 0.0380(9) 0.0379(9) -0.0029(7) -0.0030(7) 0.0076(7)
N4 0.0536(12) 0.0319(10) 0.0433(10) -0.0110(8) -0.0056(9) 0.0066(8)
C1 0.0254(9) 0.0380(10) 0.0292(9) -0.0011(7) 0.0057(7) -0.0001(7)
C2 0.0292(9) 0.0309(9) 0.0310(9) -0.0040(7) 0.0058(7) -0.0021(7)
C3 0.0356(10) 0.0344(11) 0.0366(10) -0.0081(9) -0.0012(8) 0.0040(8)
C4 0.0279(9) 0.0376(10) 0.0303(9) -0.0033(8) 0.0023(7) -0.0014(8)
C5 0.0416(11) 0.0394(11) 0.0355(10) -0.0103(9) 0.0025(8) 0.0062(9)
C6 0.0362(11) 0.0517(13) 0.0410(11) -0.0174(10) 0.0076(8) -0.0033(10)
C7 0.0267(10) 0.0574(13) 0.0368(10) -0.0017(9) 0.0029(8) -0.0025(9)
C8 0.0353(10) 0.0476(12) 0.0444(11) 0.0025(9) 0.0000(9) 0.0100(10)
C9 0.0341(10) 0.0358(11) 0.0454(11) -0.0055(9) 0.0041(8) 0.0043(9)

loop_
_atom_type_symbol
_atom_type_description
_atom_type_scat_dispersion_real
_atom_type_scat_dispersion_imag
_atom_type_scat_source
C C 0.0033 0.0016 'International Tables Vol C Tables 4.2.6.8 and 6.1.1.4'
H H 0.0000 0.0000 'International Tables Vol C Tables 4.2.6.8 and 6.1.1.4'
N N 0.0061 0.0033 'International Tables Vol C Tables 4.2.6.8 and 6.1.1.4'
O O 0.0106 0.0060 'International Tables Vol C Tables 4.2.6.8 and 6.1.1.4'
S S 0.1246 0.1234 'International Tables Vol C Tables 4.2.6.8 and 6.1.1.4'

loop_
_geom_angle_atom_site_label_1
_geom_angle_atom_site_label_2
_geom_angle_atom_site_label_3
_geom_angle
_geom_angle_publ_flag
C4 O1 C3 115.37(15) ?
C1 N1 C2 108.99(15) yes
C1 N1 N4 128.50(15) yes
C2 N1 N4 122.45(15) yes
C2 N2 N3 103.57(15) yes
C1 N3 N2 113.54(15) yes
C1 N3 H1N3 123.7(16) ?
N2 N3 H1N3 121.0(15) ?
N1 N4 H2N4 109.1(17) ?
N1 N4 H1N4 109(2) ?
H2N4 N4 H1N4 108(3) ?
N3 C1 N1 102.81(15) yes
N3 C1 S1 129.88(14) yes
N1 C1 S1 127.30(15) yes
N2 C2 N1 111.02(16) yes
N2 C2 C3 128.86(17) yes
N1 C2 C3 120.12(16) yes
O1 C3 C2 109.91(16) ?
O1 C3 H3B 110.9(14) ?
C2 C3 H3B 109.8(14) ?
O1 C3 H3A 112.5(14) ?
C2 C3 H3A 107.0(14) ?
H3B C3 H3A 107(2) ?
C9 C4 O1 124.30(17) ?
C9 C4 C5 120.08(18) ?
O1 C4 C5 115.62(17) ?
C4 C5 C6 119.49(19) ?
C4 C5 H5 119.7(15) ?
C6 C5 H5 120.8(15) ?
C7 C6 C5 120.99(19) ?
C7 C6 H6 120.1(15) ?
C5 C6 H6 118.9(15) ?
C6 C7 C8 119.04(19) ?
C6 C7 H7 119.9(13) ?
C8 C7 H7 121.1(13) ?
C7 C8 C9 121.0(2) ?
C7 C8 H8 120.0(15) ?
C9 C8 H8 119.0(15) ?
C4 C9 C8 119.42(19) ?
C4 C9 H9 123.4(15) ?
C8 C9 H9 117.1(15) ?

loop_
_geom_bond_atom_site_label_1
_geom_bond_atom_site_label_2
_geom_bond_distance
_geom_bond_publ_flag
S1 C1 1.6815(18) yes
O1 C4 1.386(2) ?
O1 C3 1.413(2) ?
N1 C1 1.366(2) yes
N1 C2 1.372(2) yes
N1 N4 1.399(2) yes
N2 C2 1.294(2) yes
N2 N3 1.391(2) yes
N3 C1 1.338(3) yes
N3 H1N3 0.88(2) ?
N4 H2N4 0.86(3) ?
N4 H1N4 0.94(3) ?
C2 C3 1.487(3) yes
C3 H3B 0.94(2) ?
C3 H3A 0.93(2) ?
C4 C9 1.380(3) ?
C4 C5 1.394(3) ?
C5 C6 1.386(3) ?
C5 H5 0.94(2) ?
C6 C7 1.378(3) ?
C6 H6 0.94(3) ?
C7 C8 1.383(3) ?
C7 H7 0.97(2) ?
C8 C9 1.393(3) ?
C8 H8 0.96(3) ?
C9 H9 0.90(3) ?

loop_
_geom_hbond_atom_site_label_D
_geom_hbond_atom_site_label_H
_geom_hbond_atom_site_label_A
_geom_hbond_site_symmetry_A
_geom_hbond_distance_DH
_geom_hbond_distance_HA
_geom_hbond_distance_DA
_geom_hbond_angle_DHA
_geom_hbond_publ_flag
N3 H1N3 S1 2_655 0.88(2) 2.59(2) 3.3882(18) 151(2) yes
N4 H1N4 S1 3_656 0.94(3) 2.77(3) 3.452(2) 130(3) yes
N4 H2N4 N2 1_545 0.86(3) 2.32(3) 3.150(3) 162(2) yes
C6 H6 N2 3_776 0.94(2) 2.60(2) 3.381(3) 141(2) yes
C9 H9 Cg2 2_746 0.90(3) 2.91 3.60 135 no

loop_
_geom_torsion_atom_site_label_1
_geom_torsion_atom_site_label_2
_geom_torsion_atom_site_label_3
_geom_torsion_atom_site_label_4
_geom_torsion
C2 N2 N3 C1 -1.9(2)
N2 N3 C1 N1 2.5(2)
N2 N3 C1 S1 -178.55(14)
C2 N1 C1 N3 -2.07(19)
N4 N1 C1 N3 -179.24(19)
C2 N1 C1 S1 178.90(14)
N4 N1 C1 S1 1.7(3)
N3 N2 C2 N1 0.4(2)
N3 N2 C2 C3 179.89(19)
C1 N1 C2 N2 1.1(2)
N4 N1 C2 N2 178.43(18)
C1 N1 C2 C3 -178.45(17)
N4 N1 C2 C3 -1.1(3)
C4 O1 C3 C2 -177.42(16)
N2 C2 C3 O1 -7.5(3)
N1 C2 C3 O1 171.89(17)
C3 O1 C4 C9 1.6(3)
C3 O1 C4 C5 -178.34(18)
C9 C4 C5 C6 0.6(3)
O1 C4 C5 C6 -179.47(18)
C4 C5 C6 C7 0.3(3)
C5 C6 C7 C8 -1.0(3)
C6 C7 C8 C9 0.8(3)
O1 C4 C9 C8 179.32(18)
C5 C4 C9 C8 -0.8(3)
C7 C8 C9 C4 0.1(3)

loop_
_cod_related_entry_id
_cod_related_entry_database
_cod_related_entry_code
1 ChemSpider 717782
